data_4106922
loop_
_publ_author_name
'Chang Yeon Lee'
'Omar K. Farha'
'Bong Jin Hong'
'Amy A. Sarjeant'
'SonBinh T. Nguyen'
'Joseph T. Hupp'

_publ_section_title
;
 Light-Harvesting Metal-Organic Frameworks (MOFs): Efficient
 Strut-to-Strut Energy Transfer in Bodipy and Porphyrin-Based MOFs
;
_journal_name_full 'Journal of the American Chemical Society'
_journal_page_first 15858
_journal_page_last 15861
_journal_paper_doi 10.1021/ja206029a
_journal_volume 133
_journal_year 2011
_chemical_formula_moiety 'C77 H49 B F2 N8 O9 Zn3'
_chemical_formula_sum 'C77 H49 B F2 N8 O9 Zn3'
_chemical_formula_weight 1475.16
_chemical_name_systematic
; 
 ? 
;
_space_group_IT_number 123
_symmetry_cell_setting tetragonal
_symmetry_space_group_name_Hall '-P 4 2'
_symmetry_space_group_name_H-M 'P 4/m m m'
_atom_sites_solution_hydrogens geom
_atom_sites_solution_primary direct
_atom_sites_solution_secondary difmap
_audit_creation_method SHELXL-97
_cell_angle_alpha 90.00
_cell_angle_beta 90.00
_cell_angle_gamma 90.00
_cell_formula_units_Z 1
_cell_length_a 16.6179(16)
_cell_length_b 16.6179(16)
_cell_length_c 22.266(4)
_cell_measurement_reflns_used 4019
_cell_measurement_temperature 100(2)
_cell_measurement_theta_max 58.60
_cell_measurement_theta_min 3.76
_cell_volume 6148.9(14)
_computing_cell_refinement 'Bruker SAINT'
_computing_data_collection 'Bruker APEX2'
_computing_data_reduction 'Bruker SAINT'
_computing_molecular_graphics 'Bruker SHELXTL'
_computing_publication_material 'Bruker SHELXTL'
_computing_structure_refinement 'SHELXL-97 (Sheldrick, 2008)'
_computing_structure_solution 'SHELXS-97 (Sheldrick, 2008)'
_diffrn_ambient_temperature 100(2)
_diffrn_measured_fraction_theta_full 0.994
_diffrn_measured_fraction_theta_max 0.994
_diffrn_measurement_device_type 'Bruker APEX-II CCD'
_diffrn_measurement_method '\f and \w scans'
_diffrn_radiation_monochromator 'MX optics'
_diffrn_radiation_source microsource
_diffrn_radiation_type CuK\a
_diffrn_radiation_wavelength 1.54178
_diffrn_reflns_av_R_equivalents 0.1037
_diffrn_reflns_av_sigmaI/netI 0.0767
_diffrn_reflns_limit_h_max 16
_diffrn_reflns_limit_h_min -18
_diffrn_reflns_limit_k_max 16
_diffrn_reflns_limit_k_min -18
_diffrn_reflns_limit_l_max 21
_diffrn_reflns_limit_l_min -24
_diffrn_reflns_number 18124
_diffrn_reflns_theta_full 57.90
_diffrn_reflns_theta_max 57.90
_diffrn_reflns_theta_min 2.66
_exptl_absorpt_coefficient_mu 0.504
_exptl_absorpt_correction_T_max 0.7516
_exptl_absorpt_correction_T_min 0.4010
_exptl_absorpt_correction_type multi-scan
_exptl_absorpt_process_details 'SADABS (Bruker)'
_exptl_crystal_colour red
_exptl_crystal_density_diffrn 0.398
_exptl_crystal_description plate
_exptl_crystal_F_000 752
_exptl_crystal_size_max 0.56
_exptl_crystal_size_mid 0.23
_exptl_crystal_size_min 0.05
_platon_squeeze_details
;
 Diffuse, disordered solvent molecules could not be adequately modeled.  The
 bypass procedure in Platon (Spek, 1990) was used to remove the electronic
 contribution from these solvents. The total potential solvent accessible void
 volume was 4251 Ang^3^ and the electron count / cell = 1225. As the exact
 solvent content is not known, the reported formula reflects only the atoms
 used in the refinement.
;
_refine_diff_density_max 0.671
_refine_diff_density_min -0.583
_refine_diff_density_rms 0.063
_refine_ls_extinction_coef 0.00016(6)
_refine_ls_extinction_expression Fc^*^=kFc[1+0.001xFc^2^\l^3^/sin(2\q)]^-1/4^
_refine_ls_extinction_method SHELXL
_refine_ls_goodness_of_fit_ref 0.928
_refine_ls_hydrogen_treatment constr
_refine_ls_matrix_type full
_refine_ls_number_parameters 192
_refine_ls_number_reflns 2503
_refine_ls_number_restraints 326
_refine_ls_restrained_S_all 0.910
_refine_ls_R_factor_all 0.1009
_refine_ls_R_factor_gt 0.0695
_refine_ls_shift/su_max 0.000
_refine_ls_shift/su_mean 0.000
_refine_ls_structure_factor_coef Fsqd
_refine_ls_weighting_details 'calc w=1/[\s^2^(Fo^2^)+(0.1253P)^2^+0.0000P] where P=(Fo^2^+2Fc^2^)/3'
_refine_ls_weighting_scheme calc
_refine_ls_wR_factor_gt 0.1715
_refine_ls_wR_factor_ref 0.1865
_reflns_number_gt 1516
_reflns_number_total 2503
_reflns_threshold_expression >2sigma(I)
_cod_data_source_file ja206029a_si_003.cif
_cod_data_source_block n0917
_cod_original_cell_volume 6148.9(13)
_cod_original_sg_symbol_Hall '-P 4 2 '
_cod_database_code 4106922

loop_
_symmetry_equiv_pos_as_xyz
'x, y, z'
'-x, -y, z'
'-y, x, z'
'y, -x, z'
'-x, y, -z'
'x, -y, -z'
'y, x, -z'
'-y, -x, -z'
'-x, -y, -z'
'x, y, -z'
'y, -x, -z'
'-y, x, -z'
'x, -y, z'
'-x, y, z'
'-y, -x, z'
'y, x, z'

loop_
_atom_site_label
_atom_site_type_symbol
_atom_site_fract_x
_atom_site_fract_y
_atom_site_fract_z
_atom_site_U_iso_or_equiv
_atom_site_adp_type
_atom_site_occupancy
_atom_site_symmetry_multiplicity
_atom_site_calc_flag
_atom_site_refinement_flags
Zn1 Zn 0.5000 0.5000 0.5000 0.0513(6) Uani 1 16 d SDU
Zn2 Zn 1.0000 1.0000 0.56564(6) 0.0366(4) Uani 1 8 d SU
O1 O 0.91578(13) 0.91578(13) 0.55240(18) 0.0956(16) Uani 1 2 d SU
O2 O 0.5000 0.5000 0.3886(5) 0.058(3) Uani 0.50 8 d SPDU
N1 N 0.6209(2) 0.5000 0.5000 0.0522(16) Uani 1 4 d SU
C1 C 0.8942(2) 0.8942(2) 0.5000 0.0488(19) Uani 1 4 d SU
C2 C 0.8272(2) 0.8272(2) 0.5000 0.052(2) Uani 1 4 d SU
C3 C 0.79937(19) 0.79937(19) 0.5531(3) 0.094(2) Uani 1 2 d SU
H3 H 0.8193 0.8193 0.5903 0.113 Uiso 1 2 calc SR
C4 C 0.7387(2) 0.7387(2) 0.5508(3) 0.113(3) Uani 1 2 d SU
H4 H 0.7180 0.7180 0.5875 0.136 Uiso 1 2 calc SR
C5 C 0.7102(2) 0.7102(2) 0.5000 0.054(2) Uani 1 4 d SU
C6 C 0.6459(2) 0.6459(2) 0.5000 0.082(3) Uani 1 4 d SU
C7 C 0.6715(2) 0.5664(2) 0.5000 0.0699(18) Uani 1 2 d SU
C8 C 0.7550(2) 0.5411(2) 0.5000 0.088(2) Uani 1 2 d SU
H8 H 0.8009 0.5752 0.5000 0.106 Uiso 1 2 calc SR
N2 N 1.0000 1.0000 0.6482(4) 0.064(2) Uani 1 8 d SDU
C10 C 0.9707(7) 0.9381(9) 0.6866(7) 0.115(8) Uani 0.25 1 d PDU
H10 H 0.9461 0.8935 0.6671 0.138 Uiso 0.25 1 calc PR
C11 C 0.9735(9) 0.9348(12) 0.7486(7) 0.130(10) Uani 0.25 1 d PDU
H11 H 0.9568 0.8865 0.7677 0.157 Uiso 0.25 1 calc PR
C12 C 1.0000 1.0000 0.7858(10) 0.130(5) Uani 1 8 d SDU
C13 C 1.0000 1.0000 0.8421(8) 0.163(6) Uani 1 8 d SDU
C14 C 0.983(2) 0.9307(14) 0.8831(10) 0.146(11) Uani 0.13 1 d PDU
N3 N 1.0000 0.957(2) 0.9460(8) 0.178(11) Uani 0.25 2 d SPDU
C15 C 1.0387(17) 1.0387(17) 0.9426(11) 0.220(13) Uani 0.25 2 d SPDU
C16 C 1.046(3) 1.060(2) 0.8779(13) 0.190(13) Uani 0.13 1 d PDU
C17 C 0.946(2) 0.8563(17) 0.8663(17) 0.18(2) Uani 0.13 1 d PDU
H17A H 0.8991 0.8672 0.8407 0.276 Uiso 0.13 1 calc PR
H17B H 0.9286 0.8275 0.9024 0.276 Uiso 0.13 1 calc PR
H17C H 0.9847 0.8232 0.8441 0.276 Uiso 0.13 1 calc PR
C18 C 1.082(3) 1.133(2) 0.855(2) 0.26(3) Uani 0.13 1 d PDU
H18A H 1.1003 1.1235 0.8137 0.394 Uiso 0.13 1 calc PR
H18B H 1.1274 1.1481 0.8802 0.394 Uiso 0.13 1 calc PR
H18C H 1.0416 1.1759 0.8552 0.394 Uiso 0.13 1 calc PR
C19 C 1.076(3) 1.076(3) 1.0000 0.236(16) Uani 0.25 4 d SPDU
B1 B 0.979(2) 0.905(3) 1.0000 0.163(17) Uani 0.12 2 d SPDU
F1 F 1.019(4) 0.831(2) 1.0000 0.171(18) Uani 0.12 2 d SPDU
F2 F 0.912(3) 0.854(2) 1.0000 0.162(17) Uani 0.12 2 d SPDU
C20 C 1.096(6) 1.170(3) 1.0000 0.294(19) Uani 0.12 2 d SPDU
C21 C 1.181(5) 1.181(5) 1.0000 0.34(2) Uani 0.25 4 d SPDU
H21 H 1.2151 1.1350 1.0000 0.403 Uiso 0.12 2 calc SPR
C22 C 1.213(3) 1.259(7) 1.0000 0.36(2) Uani 0.12 2 d SPDU
H22 H 1.2696 1.2665 1.0000 0.429 Uiso 0.25 4 calc SPR
C23 C 1.162(6) 1.327(5) 1.0000 0.36(3) Uani 0.12 2 d SPDU
H23 H 1.1837 1.3793 1.0000 0.431 Uiso 0.12 2 calc SPR
C24 C 1.078(6) 1.316(5) 1.0000 0.34(2) Uani 0.12 2 d SPDU
H24 H 1.0431 1.3613 1.0000 0.404 Uiso 0.12 2 calc SPR
C25 C 1.045(4) 1.238(6) 1.0000 0.33(2) Uani 0.12 2 d SPDU
H25 H 0.9885 1.2304 1.0000 0.391 Uiso 0.12 2 calc SPR

loop_
_atom_site_aniso_label
_atom_site_aniso_U_11
_atom_site_aniso_U_22
_atom_site_aniso_U_33
_atom_site_aniso_U_23
_atom_site_aniso_U_13
_atom_site_aniso_U_12
Zn1 0.0065(4) 0.0065(4) 0.1410(19) 0.000 0.000 0.000
Zn2 0.0148(4) 0.0148(4) 0.0803(11) 0.000 0.000 0.000
O1 0.093(2) 0.093(2) 0.102(4) -0.0058(13) -0.0058(13) -0.068(2)
O2 0.022(3) 0.022(3) 0.131(7) 0.000 0.000 0.000
N1 0.020(2) 0.0051(19) 0.131(5) 0.000 0.000 0.000
C1 0.029(2) 0.029(2) 0.089(6) 0.000 0.000 0.003(2)
C2 0.0168(16) 0.0168(16) 0.122(7) 0.000 0.000 -0.011(2)
C3 0.077(3) 0.077(3) 0.128(6) 0.0093(18) 0.0093(18) -0.064(3)
C4 0.094(3) 0.094(3) 0.151(6) 0.0032(19) 0.0032(19) -0.086(4)
C5 0.0135(16) 0.0135(16) 0.136(7) 0.000 0.000 -0.010(2)
C6 0.0184(17) 0.0184(17) 0.210(9) 0.000 0.000 -0.011(2)
C7 0.0175(19) 0.0169(17) 0.175(6) 0.000 0.000 -0.0013(14)
C8 0.0103(18) 0.0277(19) 0.226(7) 0.000 0.000 -0.0029(16)
N2 0.053(3) 0.053(3) 0.086(6) 0.000 0.000 0.000
C10 0.108(17) 0.145(15) 0.091(7) 0.036(8) -0.030(11) -0.065(13)
C11 0.15(2) 0.154(15) 0.091(8) 0.033(8) 0.001(12) -0.028(15)
C12 0.150(8) 0.150(8) 0.092(10) 0.000 0.000 0.000
C13 0.196(10) 0.196(10) 0.096(10) 0.000 0.000 0.000
C14 0.23(3) 0.149(17) 0.058(11) -0.035(10) 0.01(2) 0.015(19)
N3 0.29(3) 0.17(2) 0.076(10) -0.041(11) 0.000 0.000
C15 0.275(19) 0.275(19) 0.110(14) -0.006(9) -0.006(9) -0.05(2)
C16 0.24(3) 0.22(2) 0.110(14) -0.009(17) 0.01(2) -0.05(2)
C17 0.29(6) 0.17(3) 0.10(3) -0.04(2) -0.02(4) -0.01(3)
C18 0.33(7) 0.23(5) 0.23(4) 0.05(3) -0.01(5) -0.07(5)
C19 0.29(2) 0.29(2) 0.120(14) 0.000 0.000 -0.12(3)
B1 0.26(4) 0.17(3) 0.06(2) 0.000 0.000 -0.07(3)
F1 0.26(4) 0.16(2) 0.09(2) 0.000 0.000 -0.07(3)
F2 0.26(4) 0.17(3) 0.06(2) 0.000 0.000 -0.07(3)
C20 0.32(3) 0.29(2) 0.27(3) 0.000 0.000 -0.13(3)
C21 0.32(3) 0.32(3) 0.37(4) 0.000 0.000 -0.15(3)
C22 0.33(4) 0.31(3) 0.44(5) 0.000 0.000 -0.14(4)
C23 0.33(4) 0.32(3) 0.42(5) 0.000 0.000 -0.13(4)
C24 0.33(4) 0.30(3) 0.38(5) 0.000 0.000 -0.13(4)
C25 0.34(4) 0.29(3) 0.34(4) 0.000 0.000 -0.13(4)

loop_
_atom_type_symbol
_atom_type_description
_atom_type_scat_dispersion_real
_atom_type_scat_dispersion_imag
_atom_type_scat_source
C C 0.0181 0.0091 'International Tables Vol C Tables 4.2.6.8 and 6.1.1.4'
H H 0.0000 0.0000 'International Tables Vol C Tables 4.2.6.8 and 6.1.1.4'
B B 0.0090 0.0039 'International Tables Vol C Tables 4.2.6.8 and 6.1.1.4'
N N 0.0311 0.0180 'International Tables Vol C Tables 4.2.6.8 and 6.1.1.4'
O O 0.0492 0.0322 'International Tables Vol C Tables 4.2.6.8 and 6.1.1.4'
F F 0.0727 0.0534 'International Tables Vol C Tables 4.2.6.8 and 6.1.1.4'
Zn Zn -1.5491 0.6778 'International Tables Vol C Tables 4.2.6.8 and 6.1.1.4'

loop_
_geom_angle_atom_site_label_1
_geom_angle_atom_site_label_2
_geom_angle_atom_site_label_3
_geom_angle
_geom_angle_site_symmetry_1
_geom_angle_site_symmetry_3
N1 Zn1 N1 180.0 11_566 3_655
N1 Zn1 N1 90.000(1) 11_566 9_666
N1 Zn1 N1 90.0 3_655 9_666
N1 Zn1 N1 90.0 11_566 .
N1 Zn1 N1 90.000(1) 3_655 .
N1 Zn1 N1 180.0 9_666 .
N1 Zn1 O2 90.0 11_566 .
N1 Zn1 O2 90.0 3_655 .
N1 Zn1 O2 90.000(1) 9_666 .
N1 Zn1 O2 90.000(1) . .
N1 Zn1 O2 90.0 11_566 9_666
N1 Zn1 O2 90.0 3_655 9_666
N1 Zn1 O2 90.000(1) 9_666 9_666
N1 Zn1 O2 90.000(1) . 9_666
O2 Zn1 O2 180.000(3) . 9_666
N2 Zn2 O1 98.47(13) . .
N2 Zn2 O1 98.48(13) . 2_775
O1 Zn2 O1 163.1(2) . 2_775
N2 Zn2 O1 98.48(12) . 4_575
O1 Zn2 O1 88.76(4) . 4_575
O1 Zn2 O1 88.76(4) 2_775 4_575
N2 Zn2 O1 98.48(12) . 3_755
O1 Zn2 O1 88.76(4) . 3_755
O1 Zn2 O1 88.76(4) 2_775 3_755
O1 Zn2 O1 163.0(2) 4_575 3_755
N2 Zn2 Zn2 180.000(2) . 9_776
O1 Zn2 Zn2 81.53(12) . 9_776
O1 Zn2 Zn2 81.52(12) 2_775 9_776
O1 Zn2 Zn2 81.52(12) 4_575 9_776
O1 Zn2 Zn2 81.52(12) 3_755 9_776
C1 O1 Zn2 121.9(4) . .
C7 N1 C7 105.3(4) 13_565 .
C7 N1 Zn1 127.3(2) 13_565 .
C7 N1 Zn1 127.3(2) . .
O1 C1 O1 133.1(6) 10_556 .
O1 C1 C2 113.5(3) 10_556 .
O1 C1 C2 113.5(3) . .
C3 C2 C3 122.2(6) 10_556 .
C3 C2 C1 118.9(3) 10_556 .
C3 C2 C1 118.9(3) . .
C2 C3 C4 116.8(6) . .
C2 C3 H3 121.6 . .
C4 C3 H3 121.6 . .
C5 C4 C3 122.6(6) . .
C5 C4 H4 118.7 . .
C3 C4 H4 118.7 . .
C4 C5 C4 118.9(6) 10_556 .
C4 C5 C6 120.6(3) 10_556 .
C4 C5 C6 120.6(3) . .
C7 C6 C7 125.7(5) 7_556 .
C7 C6 C5 117.1(2) 7_556 .
C7 C6 C5 117.1(2) . .
N1 C7 C6 124.8(4) . .
N1 C7 C8 110.5(3) . .
C6 C7 C8 124.7(4) . .
C8 C8 C7 106.8(2) 13_565 .
C8 C8 H8 126.6 13_565 .
C7 C8 H8 126.6 . .
C10 N2 C10 106.3(14) . 2_775
C10 N2 Zn2 126.9(7) . .
C10 N2 Zn2 126.9(7) 2_775 .
C11 C10 N2 128.0(14) . .
C11 C10 H10 116.0 . .
N2 C10 H10 116.0 . .
C10 C11 C12 123.8(18) . .
C10 C11 H11 118.1 . .
C12 C11 H11 118.1 . .
C13 C12 C11 125.2(11) . .
C13 C12 C11 125.2(11) . 2_775
C11 C12 C11 110(2) . 2_775
C12 C13 C16 122.2(12) . 14_755
C12 C13 C16 122.2(12) . 16
C16 C13 C16 73.5(11) 14_755 16
C12 C13 C16 122.2(12) . .
C16 C13 C16 62(4) 14_755 .
C16 C13 C16 13(4) 16 .
C12 C13 C16 122.2(12) . 15_775
C16 C13 C16 73.5(11) 14_755 15_775
C16 C13 C16 116(2) 16 15_775
C16 C13 C16 114(3) . 15_775
C12 C13 C16 122.2(12) . 13_575
C16 C13 C16 116(2) 14_755 13_575
C16 C13 C16 73.5(11) 16 13_575
C16 C13 C16 84(3) . 13_575
C16 C13 C16 73.5(11) 15_775 13_575
C12 C13 C14 127.6(11) . .
C16 C13 C14 95.4(17) 14_755 .
C16 C13 C14 101.4(16) 16 .
C16 C13 C14 106.8(12) . .
C16 C13 C14 32(2) 15_775 .
C16 C13 C14 42(2) 13_575 .
C16 C14 C16 141(3) 15_775 13_575
C16 C14 C17 89(4) 15_775 .
C16 C14 C17 121(4) 13_575 .
C16 C14 N3 99(3) 15_775 .
C16 C14 N3 83(3) 13_575 .
C17 C14 N3 125.3(12) . .
C16 C14 C13 73.8(17) 15_775 .
C16 C14 C13 68.9(15) 13_575 .
C17 C14 C13 125.9(12) . .
N3 C14 C13 108.3(12) . .
N3 N3 C15 0(10) 14_755 13_575
N3 N3 C15 0(10) 14_755 4_575
C15 N3 C15 0(5) 13_575 4_575
N3 N3 C15 0(10) 14_755 15_775
C15 N3 C15 161(7) 13_575 15_775
C15 N3 C15 161(7) 4_575 15_775
N3 N3 C15 0(10) 14_755 2_775
C15 N3 C15 161(7) 13_575 2_775
C15 N3 C15 161(7) 4_575 2_775
C15 N3 C15 0(5) 15_775 2_775
N3 N3 N3 0(10) 14_755 15_775
C15 N3 N3 39(6) 13_575 15_775
C15 N3 N3 39(6) 4_575 15_775
C15 N3 N3 128(6) 15_775 15_775
C15 N3 N3 128(6) 2_775 15_775
N3 N3 N3 0(10) 14_755 3_755
C15 N3 N3 39(6) 13_575 3_755
C15 N3 N3 39(6) 4_575 3_755
C15 N3 N3 128(6) 15_775 3_755
C15 N3 N3 128(6) 2_775 3_755
N3 N3 N3 0.0(19) 15_775 3_755
N3 N3 N3 0(10) 14_755 16
C15 N3 N3 128(6) 13_575 16
C15 N3 N3 128(6) 4_575 16
C15 N3 N3 39(6) 15_775 16
C15 N3 N3 39(6) 2_775 16
N3 N3 N3 90.000(15) 15_775 16
N3 N3 N3 90.000(15) 3_755 16
N3 N3 N3 0(10) 14_755 4_575
C15 N3 N3 128(6) 13_575 4_575
C15 N3 N3 128(6) 4_575 4_575
C15 N3 N3 39(6) 15_775 4_575
C15 N3 N3 39(6) 2_775 4_575
N3 N3 N3 90.000(15) 15_775 4_575
N3 N3 N3 90.000(15) 3_755 4_575
N3 N3 N3 0(4) 16 4_575
N3 N3 N3 0(10) 14_755 13_575
C15 N3 N3 83(6) 13_575 13_575
C15 N3 N3 83(6) 4_575 13_575
C15 N3 N3 83(6) 15_775 13_575
C15 N3 N3 83(6) 2_775 13_575
N3 N3 N3 45.000(3) 15_775 13_575
N3 N3 N3 45.000(3) 3_755 13_575
N3 N3 N3 45.000(15) 16 13_575
N3 N3 N3 45.000(15) 4_575 13_575
N3 N3 N3 0(10) 14_755 2_775
C15 N3 N3 83(6) 13_575 2_775
C15 N3 N3 83(6) 4_575 2_775
C15 N3 N3 83(6) 15_775 2_775
C15 N3 N3 83(6) 2_775 2_775
N3 N3 N3 45.000(3) 15_775 2_775
N3 N3 N3 45.000(3) 3_755 2_775
N3 N3 N3 45.000(15) 16 2_775
N3 N3 N3 45.000(15) 4_575 2_775
N3 N3 N3 0.0(13) 13_575 2_775
N3 N3 C14 0(10) 14_755 .
C15 N3 C14 96(4) 13_575 .
C15 N3 C14 96(4) 4_575 .
C15 N3 C14 75(4) 15_775 .
C15 N3 C14 75(4) 2_775 .
N3 N3 C14 109.8(11) 15_775 .
N3 N3 C14 109.8(11) 3_755 .
N3 N3 C14 94.1(17) 16 .
N3 N3 C14 94.1(17) 4_575 .
N3 N3 C14 106.8(13) 13_575 .
N3 N3 C14 106.8(13) 2_775 .
C16 C15 C16 13(4) 16 .
C16 C15 N3 103.1(16) 16 .
C16 C15 N3 107.6(13) . .
C16 C15 C19 132(4) 16 .
C16 C15 C19 132(4) . .
N3 C15 C19 119(3) . .
C16 C15 C19 132(4) 16 7_557
C16 C15 C19 132(4) . 7_557
N3 C15 C19 119(3) . 7_557
C19 C15 C19 0.000(10) . 7_557
C16 C16 C18 108(3) 16 .
C16 C16 C15 83.6(19) 16 .
C18 C16 C15 125.5(12) . .
C16 C16 C13 83.6(19) 16 .
C18 C16 C13 125.8(12) . .
C15 C16 C13 108.1(13) . .
C16 C16 C16 135.00(5) 16 14_755
C18 C16 C16 114(2) . 14_755
C15 C16 C16 85.2(19) . 14_755
C13 C16 C16 59.0(19) . 14_755
C16 C16 C16 45.00(15) 16 13_575
C18 C16 C16 147(2) . 13_575
C15 C16 C16 76.1(13) . 13_575
C13 C16 C16 47.8(16) . 13_575
C16 C16 C16 90.000(17) 14_755 13_575
C14 C17 H17A 109.5 . .
C14 C17 H17B 109.5 . .
H17A C17 H17B 109.5 . .
C14 C17 H17C 109.5 . .
H17A C17 H17C 109.5 . .
H17B C17 H17C 109.5 . .
C16 C18 H18A 109.5 . .
C16 C18 H18B 109.5 . .
H18A C18 H18B 109.5 . .
C16 C18 H18C 109.5 . .
H18A C18 H18C 109.5 . .
H18B C18 H18C 109.5 . .
C19 C19 F2 0(10) 7_557 9_777
C19 C19 C15 0(10) 7_557 .
F2 C19 C15 117.6(16) 9_777 .
C19 C19 C20 0(10) 7_557 16
F2 C19 C20 68(6) 9_777 16
C15 C19 C20 118(2) . 16
C19 C19 C20 0(10) 7_557 10_557
F2 C19 C20 2(5) 9_777 10_557
C15 C19 C20 118(2) . 10_557
C20 C19 C20 66(8) 16 10_557
C19 C19 C20 0(10) 7_557 7_557
F2 C19 C20 68(6) 9_777 7_557
C15 C19 C20 118(2) . 7_557
C20 C19 C20 0.0(8) 16 7_557
C20 C19 C20 66(8) 10_557 7_557
C19 C19 C20 0(10) 7_557 .
F2 C19 C20 2(5) 9_777 .
C15 C19 C20 118(2) . .
C20 C19 C20 66(8) 16 .
C20 C19 C20 0.0(8) 10_557 .
C20 C19 C20 66(8) 7_557 .
C19 C19 F1 0(10) 7_557 3_755
F2 C19 F1 112(7) 9_777 3_755
C15 C19 F1 97.6(16) . 3_755
C20 C19 F1 44(4) 16 3_755
C20 C19 F1 109(6) 10_557 3_755
C20 C19 F1 44(4) 7_557 3_755
C20 C19 F1 109(6) . 3_755
C19 C19 F1 0(10) 7_557 6_577
F2 C19 F1 41(2) 9_777 6_577
C15 C19 F1 97.6(16) . 6_577
C20 C19 F1 109(6) 16 6_577
C20 C19 F1 44(4) 10_557 6_577
C20 C19 F1 109(6) 7_557 6_577
C20 C19 F1 44(4) . 6_577
F1 C19 F1 153(7) 3_755 6_577
C19 C19 F1 0(10) 7_557 13_575
F2 C19 F1 41(2) 9_777 13_575
C15 C19 F1 97.6(16) . 13_575
C20 C19 F1 109(6) 16 13_575
C20 C19 F1 44(4) 10_557 13_575
C20 C19 F1 109(6) 7_557 13_575
C20 C19 F1 44(4) . 13_575
F1 C19 F1 153(7) 3_755 13_575
F1 C19 F1 0(3) 6_577 13_575
C19 B1 F2 56(4) 9_777 .
C19 B1 F1 138(7) 9_777 .
F2 B1 F1 82(5) . .
C19 B1 N3 92(4) 9_777 .
F2 B1 N3 121.8(19) . .
F1 B1 N3 113(2) . .
C19 B1 C19 149(8) 9_777 11_577
F2 B1 C19 154(6) . 11_577
F1 B1 C19 72(3) . 11_577
N3 B1 C19 70.2(19) . 11_577
C19 B1 C20 64(6) 9_777 9_777
F2 B1 C20 8(4) . 9_777
F1 B1 C20 74(5) . 9_777
N3 B1 C20 124.4(18) . 9_777
C19 B1 C20 146(5) 11_577 9_777
C20 F1 B1 121(4) 13_575 .
C20 F1 C19 60(4) 13_575 11_577
B1 F1 C19 61(3) . 11_577
C20 F2 B1 145(10) 9_777 .
C20 F2 C20 102(10) 9_777 15_775
B1 F2 C20 112(5) . 15_775
C20 C20 F2 0(10) 10_557 9_777
C20 C20 F1 0(10) 10_557 6_577
F2 C20 F1 70(10) 9_777 6_577
C20 C20 C25 0(10) 10_557 10_557
F2 C20 C25 124(10) 9_777 10_557
F1 C20 C25 54(6) 6_577 10_557
C20 C20 C25 0(10) 10_557 .
F2 C20 C25 124(10) 9_777 .
F1 C20 C25 54(6) 6_577 .
C25 C20 C25 0(5) 10_557 .
C20 C20 C21 0(5) 10_557 16
F2 C20 C21 115(10) 9_777 16
F1 C20 C21 175(6) 6_577 16
C25 C20 C21 120.5(18) 10_557 16
C25 C20 C21 120.5(18) . 16
C20 C20 C21 0(5) 10_557 7_557
F2 C20 C21 115(10) 9_777 7_557
F1 C20 C21 175(6) 6_577 7_557
C25 C20 C21 120.5(18) 10_557 7_557
C25 C20 C21 120.5(18) . 7_557
C21 C20 C21 0.0(8) 16 7_557
C20 C20 C21 0(5) 10_557 .
F2 C20 C21 115(10) 9_777 .
F1 C20 C21 175(6) 6_577 .
C25 C20 C21 120.5(18) 10_557 .
C25 C20 C21 120.5(18) . .
C21 C20 C21 0.0(8) 16 .
C21 C20 C21 0.0(8) 7_557 .
C20 C20 C21 0(5) 10_557 10_557
F2 C20 C21 115(10) 9_777 10_557
F1 C20 C21 175(6) 6_577 10_557
C25 C20 C21 120.5(18) 10_557 10_557
C25 C20 C21 120.5(18) . 10_557
C21 C20 C21 0.0(8) 16 10_557
C21 C20 C21 0.0(8) 7_557 10_557
C21 C20 C21 0.0(8) . 10_557
C20 C20 C19 0(10) 10_557 7_557
F2 C20 C19 6(10) 9_777 7_557
F1 C20 C19 76(4) 6_577 7_557
C25 C20 C19 130(8) 10_557 7_557
C25 C20 C19 130(8) . 7_557
C21 C20 C19 109(8) 16 7_557
C21 C20 C19 109(8) 7_557 7_557
C21 C20 C19 109(8) . 7_557
C21 C20 C19 109(8) 10_557 7_557
C20 C20 C19 0(10) 10_557 .
F2 C20 C19 6(10) 9_777 .
F1 C20 C19 76(4) 6_577 .
C25 C20 C19 130(8) 10_557 .
C25 C20 C19 130(8) . .
C21 C20 C19 109(8) 16 .
C21 C20 C19 109(8) 7_557 .
C21 C20 C19 109(8) . .
C21 C20 C19 109(8) 10_557 .
C19 C20 C19 0(4) 7_557 .
C20 C20 C20 0(10) 10_557 16
F2 C20 C20 63(10) 9_777 16
F1 C20 C20 134(3) 6_577 16
C25 C20 C20 172(4) 10_557 16
C25 C20 C20 172(4) . 16
C21 C20 C20 52(4) 16 16
C21 C20 C20 52(4) 7_557 16
C21 C20 C20 52(4) . 16
C21 C20 C20 52(4) 10_557 16
C19 C20 C20 57(4) 7_557 16
C19 C20 C20 57(4) . 16
C20 C21 C22 119.2(17) . .
C20 C21 H21 120.4 . .
C22 C21 H21 120.4 . .
C23 C22 C21 120.3(18) . .
C23 C22 H22 119.8 . .
C21 C22 H22 119.8 . .
C24 C23 C22 120.0(18) . .
C24 C23 H23 120.0 . .
C22 C23 H23 120.0 . .
C23 C24 C25 119.9(18) . .
C23 C24 H24 120.1 . .
C25 C24 H24 120.1 . .
C20 C25 C24 120.1(18) . .
C20 C25 H25 120.0 . .
C24 C25 H25 120.0 . .

loop_
_geom_bond_atom_site_label_1
_geom_bond_atom_site_label_2
_geom_bond_distance
_geom_bond_site_symmetry_2
Zn1 N1 2.009(4) 11_566
Zn1 N1 2.009(4) 3_655
Zn1 N1 2.009(4) 9_666
Zn1 N1 2.009(4) .
Zn1 O2 2.482(12) .
Zn1 O2 2.482(12) 9_666
Zn2 N2 1.839(10) .
Zn2 O1 2.001(3) .
Zn2 O1 2.001(3) 2_775
Zn2 O1 2.001(3) 4_575
Zn2 O1 2.001(3) 3_755
Zn2 Zn2 2.923(3) 9_776
O1 C1 1.272(4) .
N1 C7 1.387(4) 13_565
N1 C7 1.387(4) .
C1 O1 1.272(4) 10_556
C1 C2 1.576(7) .
C2 C3 1.352(6) 10_556
C2 C3 1.352(6) .
C3 C4 1.428(6) .
C3 H3 0.9500 .
C4 C5 1.314(6) .
C4 H4 0.9500 .
C5 C4 1.314(6) 10_556
C5 C6 1.512(7) .
C6 C7 1.389(4) 7_556
C6 C7 1.389(4) .
C7 C8 1.449(5) .
C8 C8 1.366(8) 13_565
C8 H8 0.9500 .
N2 C10 1.423(14) .
N2 C10 1.423(14) 2_775
C10 C11 1.384(17) .
C10 H10 0.9500 .
C11 C12 1.432(18) .
C11 H11 0.9500 .
C12 C13 1.25(2) .
C12 C11 1.432(18) 2_775
C13 C16 1.493(17) 14_755
C13 C16 1.493(17) 16
C13 C16 1.493(17) .
C13 C16 1.493(17) 15_775
C13 C16 1.493(17) 13_575
C13 C14 1.497(16) .
C14 C16 0.82(6) 15_775
C14 C16 1.07(6) 13_575
C14 C17 1.43(3) .
C14 N3 1.493(16) .
N3 N3 0.00(10) 14_755
N3 C15 0.65(2) 13_575
N3 C15 0.65(2) 4_575
N3 C15 0.65(2) 15_775
N3 C15 0.65(2) 2_775
N3 N3 1.02(6) 15_775
N3 N3 1.02(6) 3_755
N3 N3 1.02(5) 16
N3 N3 1.02(5) 4_575
N3 N3 1.44(8) 13_575
N3 N3 1.44(8) 2_775
C15 C16 1.491(17) 16
C15 C16 1.491(16) .
C15 C19 1.55(4) .
C15 C19 1.55(4) 7_557
C16 C16 0.33(10) 16
C16 C18 1.43(3) .
C16 C16 1.54(8) 14_755
C16 C16 2.01(7) 13_575
C17 H17A 0.9800 .
C17 H17B 0.9800 .
C17 H17C 0.9800 .
C18 H18A 0.9800 .
C18 H18B 0.9800 .
C18 H18C 0.9800 .
C19 C19 0.0(2) 7_557
C19 F2 1.17(6) 9_777
C19 C20 1.61(7) 16
C19 C20 1.61(7) 10_557
C19 C20 1.61(7) 7_557
C19 C20 1.61(7) .
C19 F1 1.80(4) 3_755
C19 F1 1.80(4) 6_577
C19 F1 1.80(4) 13_575
B1 C19 0.96(5) 9_777
B1 F2 1.391(10) .
B1 F1 1.391(10) .
B1 C19 1.65(6) 11_577
B1 C20 1.77(9) 9_777
F1 C20 1.28(12) 13_575
F1 C19 1.80(4) 11_577
F2 C20 0.44(7) 9_777
F2 C20 1.59(9) 15_775
C20 C20 0.0(2) 10_557
C20 F2 0.44(7) 9_777
C20 F1 1.28(12) 6_577
C20 C25 1.40(4) 10_557
C20 C25 1.40(4) .
C20 C21 1.41(4) 16
C20 C21 1.41(4) 7_557
C20 C21 1.41(4) .
C20 C21 1.41(4) 10_557
C20 C19 1.61(7) 7_557
C20 C20 1.74(17) 16
C21 C22 1.41(4) .
C21 H21 0.9500 .
C22 C23 1.41(4) .
C22 H22 0.9500 .
C23 C24 1.40(4) .
C23 H23 0.9500 .
C24 C25 1.41(4) .
C24 H24 0.9500 .
C25 H25 0.9500 .

loop_
_geom_torsion_atom_site_label_1
_geom_torsion_atom_site_label_2
_geom_torsion_atom_site_label_3
_geom_torsion_atom_site_label_4
_geom_torsion
_geom_torsion_site_symmetry_1
_geom_torsion_site_symmetry_4
N2 Zn2 O1 C1 180.0 . .
O1 Zn2 O1 C1 0.000(1) 2_775 .
O1 Zn2 O1 C1 81.62(12) 4_575 .
O1 Zn2 O1 C1 -81.62(12) 3_755 .
Zn2 Zn2 O1 C1 0.0 9_776 .
N1 Zn1 N1 C7 0.0 11_566 13_565
N1 Zn1 N1 C7 180.0 3_655 13_565
N1 Zn1 N1 C7 0(100) 9_666 13_565
O2 Zn1 N1 C7 -90.0 . 13_565
O2 Zn1 N1 C7 90.0 9_666 13_565
N1 Zn1 N1 C7 180.0 11_566 .
N1 Zn1 N1 C7 0.0 3_655 .
N1 Zn1 N1 C7 0.0 9_666 .
O2 Zn1 N1 C7 90.0 . .
O2 Zn1 N1 C7 -90.0 9_666 .
Zn2 O1 C1 O1 0.000(2) . 10_556
Zn2 O1 C1 C2 180.0 . .
O1 C1 C2 C3 0.000(1) 10_556 10_556
O1 C1 C2 C3 180.0 . 10_556
O1 C1 C2 C3 180.0 10_556 .
O1 C1 C2 C3 0.000(1) . .
C3 C2 C3 C4 0.000(1) 10_556 .
C1 C2 C3 C4 180.0 . .
C2 C3 C4 C5 0.000(1) . .
C3 C4 C5 C4 0.0 . 10_556
C3 C4 C5 C6 180.0 . .
C4 C5 C6 C7 -90.0 10_556 7_556
C4 C5 C6 C7 90.0 . 7_556
C4 C5 C6 C7 90.0 10_556 .
C4 C5 C6 C7 -90.0 . .
C7 N1 C7 C6 180.0 13_565 .
Zn1 N1 C7 C6 0.0 . .
C7 N1 C7 C8 0.0 13_565 .
Zn1 N1 C7 C8 180.0 . .
C7 C6 C7 N1 0.0 7_556 .
C5 C6 C7 N1 180.0 . .
C7 C6 C7 C8 180.0 7_556 .
C5 C6 C7 C8 0.0 . .
N1 C7 C8 C8 0.0 . 13_565
C6 C7 C8 C8 180.0 . 13_565
O1 Zn2 N2 C10 19.6(6) . .
O1 Zn2 N2 C10 -160.4(6) 2_775 .
O1 Zn2 N2 C10 109.6(6) 4_575 .
O1 Zn2 N2 C10 -70.4(6) 3_755 .
Zn2 Zn2 N2 C10 0(100) 9_776 .
O1 Zn2 N2 C10 -160.4(6) . 2_775
O1 Zn2 N2 C10 19.6(6) 2_775 2_775
O1 Zn2 N2 C10 -70.4(6) 4_575 2_775
O1 Zn2 N2 C10 109.6(6) 3_755 2_775
Zn2 Zn2 N2 C10 0(100) 9_776 2_775
C10 N2 C10 C11 -3.4(2) 2_775 .
Zn2 N2 C10 C11 176.6(2) . .
N2 C10 C11 C12 7.1(5) . .
C10 C11 C12 C13 176.8(3) . .
C10 C11 C12 C11 -3.2(3) . 2_775
C11 C12 C13 C16 -120(2) . 14_755
C11 C12 C13 C16 60(2) 2_775 14_755
C11 C12 C13 C16 150(2) . 16
C11 C12 C13 C16 -30(2) 2_775 16
C11 C12 C13 C16 165(2) . .
C11 C12 C13 C16 -15(2) 2_775 .
C11 C12 C13 C16 -30(2) . 15_775
C11 C12 C13 C16 150(2) 2_775 15_775
C11 C12 C13 C16 60(2) . 13_575
C11 C12 C13 C16 -120(2) 2_775 13_575
C11 C12 C13 C14 8(2) . .
C11 C12 C13 C14 -172(2) 2_775 .
C12 C13 C14 C16 -92(4) . 15_775
C16 C13 C14 C16 46(3) 14_755 15_775
C16 C13 C14 C16 120(4) 16 15_775
C16 C13 C14 C16 109(5) . 15_775
C16 C13 C14 C16 169(6) 13_575 15_775
C12 C13 C14 C16 99(3) . 13_575
C16 C13 C14 C16 -123(3) 14_755 13_575
C16 C13 C14 C16 -49(2) 16 13_575
C16 C13 C14 C16 -61(4) . 13_575
C16 C13 C14 C16 -169(6) 15_775 13_575
C12 C13 C14 C17 -15(5) . .
C16 C13 C14 C17 123(4) 14_755 .
C16 C13 C14 C17 -163(4) 16 .
C16 C13 C14 C17 -174(4) . .
C16 C13 C14 C17 77(5) 15_775 .
C16 C13 C14 C17 -114(5) 13_575 .
C12 C13 C14 N3 173.1(11) . .
C16 C13 C14 N3 -48(3) 14_755 .
C16 C13 C14 N3 26(3) 16 .
C16 C13 C14 N3 14(4) . .
C16 C13 C14 N3 -95(4) 15_775 .
C16 C13 C14 N3 74(3) 13_575 .
C16 C14 N3 N3 0(4) 15_775 14_755
C16 C14 N3 N3 0(4) 13_575 14_755
C17 C14 N3 N3 0(3) . 14_755
C13 C14 N3 N3 0(4) . 14_755
C16 C14 N3 C15 -142(6) 15_775 13_575
C16 C14 N3 C15 -1(5) 13_575 13_575
C17 C14 N3 C15 122(6) . 13_575
C13 C14 N3 C15 -66(6) . 13_575
C16 C14 N3 C15 -142(6) 15_775 4_575
C16 C14 N3 C15 -1(5) 13_575 4_575
C17 C14 N3 C15 122(6) . 4_575
C13 C14 N3 C15 -66(6) . 4_575
C16 C14 N3 C15 21(5) 15_775 15_775
C16 C14 N3 C15 162(6) 13_575 15_775
C17 C14 N3 C15 -75(7) . 15_775
C13 C14 N3 C15 97(5) . 15_775
C16 C14 N3 C15 21(5) 15_775 2_775
C16 C14 N3 C15 162(6) 13_575 2_775
C17 C14 N3 C15 -75(7) . 2_775
C13 C14 N3 C15 97(5) . 2_775
C16 C14 N3 N3 -105(3) 15_775 15_775
C16 C14 N3 N3 36(2) 13_575 15_775
C17 C14 N3 N3 160(3) . 15_775
C13 C14 N3 N3 -29(3) . 15_775
C16 C14 N3 N3 -105(3) 15_775 3_755
C16 C14 N3 N3 36(2) 13_575 3_755
C17 C14 N3 N3 160(3) . 3_755
C13 C14 N3 N3 -29(3) . 3_755
C16 C14 N3 N3 -13(2) 15_775 16
C16 C14 N3 N3 128(2) 13_575 16
C17 C14 N3 N3 -109(4) . 16
C13 C14 N3 N3 63(2) . 16
C16 C14 N3 N3 -13(2) 15_775 4_575
C16 C14 N3 N3 128(2) 13_575 4_575
C17 C14 N3 N3 -109(4) . 4_575
C13 C14 N3 N3 63(2) . 4_575
C16 C14 N3 N3 -57(3) 15_775 13_575
C16 C14 N3 N3 84(2) 13_575 13_575
C17 C14 N3 N3 -153(3) . 13_575
C13 C14 N3 N3 19(3) . 13_575
C16 C14 N3 N3 -57(3) 15_775 2_775
C16 C14 N3 N3 84(2) 13_575 2_775
C17 C14 N3 N3 -153(3) . 2_775
C13 C14 N3 N3 19(3) . 2_775
N3 N3 C15 C16 0.0(14) 14_755 16
C15 N3 C15 C16 73(3) 13_575 16
C15 N3 C15 C16 73(3) 4_575 16
C15 N3 C15 C16 -93(4) 15_775 16
C15 N3 C15 C16 -93(4) 2_775 16
N3 N3 C15 C16 87(4) 15_775 16
N3 N3 C15 C16 87(4) 3_755 16
N3 N3 C15 C16 -101.8(17) 16 16
N3 N3 C15 C16 -101.8(17) 4_575 16
N3 N3 C15 C16 -107(3) 13_575 16
N3 N3 C15 C16 -107(3) 2_775 16
C14 N3 C15 C16 -14(3) . 16
N3 N3 C15 C16 0.0(13) 14_755 .
C15 N3 C15 C16 86(3) 13_575 .
C15 N3 C15 C16 86(3) 4_575 .
C15 N3 C15 C16 -80(5) 15_775 .
C15 N3 C15 C16 -80(5) 2_775 .
N3 N3 C15 C16 100(5) 15_775 .
N3 N3 C15 C16 100(5) 3_755 .
N3 N3 C15 C16 -89(2) 16 .
N3 N3 C15 C16 -89(2) 4_575 .
N3 N3 C15 C16 -94(3) 13_575 .
N3 N3 C15 C16 -94(3) 2_775 .
C14 N3 C15 C16 -1(3) . .
N3 N3 C15 C19 0.0(19) 14_755 .
C15 N3 C15 C19 -83(4) 13_575 .
C15 N3 C15 C19 -83(4) 4_575 .
C15 N3 C15 C19 111(3) 15_775 .
C15 N3 C15 C19 111(3) 2_775 .
N3 N3 C15 C19 -69(3) 15_775 .
N3 N3 C15 C19 -69(3) 3_755 .
N3 N3 C15 C19 102(2) 16 .
N3 N3 C15 C19 102(2) 4_575 .
N3 N3 C15 C19 97(4) 13_575 .
N3 N3 C15 C19 97(4) 2_775 .
C14 N3 C15 C19 -170(2) . .
N3 N3 C15 C19 0.0(19) 14_755 7_557
C15 N3 C15 C19 -83(4) 13_575 7_557
C15 N3 C15 C19 -83(4) 4_575 7_557
C15 N3 C15 C19 111(3) 15_775 7_557
C15 N3 C15 C19 111(3) 2_775 7_557
N3 N3 C15 C19 -69(3) 15_775 7_557
N3 N3 C15 C19 -69(3) 3_755 7_557
N3 N3 C15 C19 102(2) 16 7_557
N3 N3 C15 C19 102(2) 4_575 7_557
N3 N3 C15 C19 97(4) 13_575 7_557
N3 N3 C15 C19 97(4) 2_775 7_557
C14 N3 C15 C19 -170(2) . 7_557
N3 C15 C16 C16 -71.3(13) . 16
C19 C15 C16 C16 96(2) . 16
C19 C15 C16 C16 96(2) 7_557 16
C16 C15 C16 C18 -107(4) 16 .
N3 C15 C16 C18 -178(4) . .
C19 C15 C16 C18 -11(6) . .
C19 C15 C16 C18 -11(6) 7_557 .
C16 C15 C16 C13 81(3) 16 .
N3 C15 C16 C13 10(4) . .
C19 C15 C16 C13 176.9(11) . .
C19 C15 C16 C13 176.9(11) 7_557 .
C16 C15 C16 C16 136.3(3) 16 14_755
N3 C15 C16 C16 65.0(15) . 14_755
C19 C15 C16 C16 -128(2) . 14_755
C19 C15 C16 C16 -128(2) 7_557 14_755
C16 C15 C16 C16 45.1(5) 16 13_575
N3 C15 C16 C16 -26.2(12) . 13_575
C19 C15 C16 C16 141(2) . 13_575
C19 C15 C16 C16 141(2) 7_557 13_575
C12 C13 C16 C16 -94.0(13) . 16
C16 C13 C16 C16 153.7(9) 14_755 16
C16 C13 C16 C16 100(3) 15_775 16
C16 C13 C16 C16 30.8(13) 13_575 16
C14 C13 C16 C16 66.5(18) . 16
C12 C13 C16 C18 13(5) . .
C16 C13 C16 C18 -99(4) 14_755 .
C16 C13 C16 C18 107(4) 16 .
C16 C13 C16 C18 -153(3) 15_775 .
C16 C13 C16 C18 138(3) 13_575 .
C14 C13 C16 C18 174(4) . .
C12 C13 C16 C15 -175.2(15) . .
C16 C13 C16 C15 73(3) 14_755 .
C16 C13 C16 C15 -81(3) 16 .
C16 C13 C16 C15 19(5) 15_775 .
C16 C13 C16 C15 -50(4) 13_575 .
C14 C13 C16 C15 -15(4) . .
C12 C13 C16 C16 112.2(17) . 14_755
C16 C13 C16 C16 -153.7(9) 16 14_755
C16 C13 C16 C16 -54(2) 15_775 14_755
C16 C13 C16 C16 -122.9(17) 13_575 14_755
C14 C13 C16 C16 -87.2(19) . 14_755
C12 C13 C16 C16 -125(2) . 13_575
C16 C13 C16 C16 122.9(17) 14_755 13_575
C16 C13 C16 C16 -30.8(14) 16 13_575
C16 C13 C16 C16 69(2) 15_775 13_575
C14 C13 C16 C16 35.7(19) . 13_575
C16 C15 C19 C19 0(3) 16 7_557
C16 C15 C19 C19 0(2) . 7_557
N3 C15 C19 C19 0(3) . 7_557
C16 C15 C19 F2 49(5) 16 9_777
C16 C15 C19 F2 32(6) . 9_777
N3 C15 C19 F2 -162(4) . 9_777
C19 C15 C19 F2 0(100) 7_557 9_777
C16 C15 C19 C20 -29(5) 16 16
C16 C15 C19 C20 -47(5) . 16
N3 C15 C19 C20 119(5) . 16
C19 C15 C19 C20 0(100) 7_557 16
C16 C15 C19 C20 47(5) 16 10_557
C16 C15 C19 C20 29(5) . 10_557
N3 C15 C19 C20 -165(4) . 10_557
C19 C15 C19 C20 0(100) 7_557 10_557
C16 C15 C19 C20 -29(5) 16 7_557
C16 C15 C19 C20 -47(5) . 7_557
N3 C15 C19 C20 119(5) . 7_557
C19 C15 C19 C20 0(100) 7_557 7_557
C16 C15 C19 C20 47(5) 16 .
C16 C15 C19 C20 29(5) . .
N3 C15 C19 C20 -165(4) . .
C19 C15 C19 C20 0(100) 7_557 .
C16 C15 C19 F1 -70(4) 16 3_755
C16 C15 C19 F1 -87(4) . 3_755
N3 C15 C19 F1 78(4) . 3_755
C19 C15 C19 F1 0(100) 7_557 3_755
C16 C15 C19 F1 87(4) 16 6_577
C16 C15 C19 F1 70(4) . 6_577
N3 C15 C19 F1 -124(3) . 6_577
C19 C15 C19 F1 0(100) 7_557 6_577
C16 C15 C19 F1 87(4) 16 13_575
C16 C15 C19 F1 70(4) . 13_575
N3 C15 C19 F1 -124(3) . 13_575
C19 C15 C19 F1 0(100) 7_557 13_575
N3 N3 B1 C19 0(5) 14_755 9_777
C15 N3 B1 C19 163(8) 13_575 9_777
C15 N3 B1 C19 163(8) 4_575 9_777
C15 N3 B1 C19 -14(7) 15_775 9_777
C15 N3 B1 C19 -14(7) 2_775 9_777
N3 N3 B1 C19 120(4) 15_775 9_777
N3 N3 B1 C19 120(4) 3_755 9_777
N3 N3 B1 C19 21(4) 16 9_777
N3 N3 B1 C19 21(4) 4_575 9_777
N3 N3 B1 C19 65(4) 13_575 9_777
N3 N3 B1 C19 65(4) 2_775 9_777
C14 N3 B1 C19 -83(5) . 9_777
N3 N3 B1 F2 0(5) 14_755 .
C15 N3 B1 F2 -147(8) 13_575 .
C15 N3 B1 F2 -147(8) 4_575 .
C15 N3 B1 F2 37(8) 15_775 .
C15 N3 B1 F2 37(8) 2_775 .
N3 N3 B1 F2 171(3) 15_775 .
N3 N3 B1 F2 171(3) 3_755 .
N3 N3 B1 F2 71(5) 16 .
N3 N3 B1 F2 71(5) 4_575 .
N3 N3 B1 F2 116(4) 13_575 .
N3 N3 B1 F2 116(4) 2_775 .
C14 N3 B1 F2 -33(6) . .
N3 N3 B1 F1 0(6) 14_755 .
C15 N3 B1 F1 -52(8) 13_575 .
C15 N3 B1 F1 -52(8) 4_575 .
C15 N3 B1 F1 131(7) 15_775 .
C15 N3 B1 F1 131(7) 2_775 .
N3 N3 B1 F1 -94(3) 15_775 .
N3 N3 B1 F1 -94(3) 3_755 .
N3 N3 B1 F1 166(3) 16 .
N3 N3 B1 F1 166(3) 4_575 .
N3 N3 B1 F1 -150(3) 13_575 .
N3 N3 B1 F1 -150(3) 2_775 .
C14 N3 B1 F1 62(4) . .
N3 N3 B1 C19 0(5) 14_755 11_577
C15 N3 B1 C19 8(7) 13_575 11_577
C15 N3 B1 C19 8(7) 4_575 11_577
C15 N3 B1 C19 -169(7) 15_775 11_577
C15 N3 B1 C19 -169(7) 2_775 11_577
N3 N3 B1 C19 -34(3) 15_775 11_577
N3 N3 B1 C19 -34(3) 3_755 11_577
N3 N3 B1 C19 -134(2) 16 11_577
N3 N3 B1 C19 -134(2) 4_575 11_577
N3 N3 B1 C19 -90(3) 13_575 11_577
N3 N3 B1 C19 -90(3) 2_775 11_577
C14 N3 B1 C19 122(3) . 11_577
N3 N3 B1 C20 0(5) 14_755 9_777
C15 N3 B1 C20 -138(8) 13_575 9_777
C15 N3 B1 C20 -138(8) 4_575 9_777
C15 N3 B1 C20 46(8) 15_775 9_777
C15 N3 B1 C20 46(8) 2_775 9_777
N3 N3 B1 C20 180(4) 15_775 9_777
N3 N3 B1 C20 180(4) 3_755 9_777
N3 N3 B1 C20 80(4) 16 9_777
N3 N3 B1 C20 80(4) 4_575 9_777
N3 N3 B1 C20 125(4) 13_575 9_777
N3 N3 B1 C20 125(4) 2_775 9_777
C14 N3 B1 C20 -24(6) . 9_777
C19 B1 F1 C20 180.0 9_777 13_575
F2 B1 F1 C20 180.0 . 13_575
N3 B1 F1 C20 59(2) . 13_575
C19 B1 F1 C20 0.0 11_577 13_575
C20 B1 F1 C20 180.0 9_777 13_575
C19 B1 F1 C19 180.0 9_777 11_577
F2 B1 F1 C19 180.0 . 11_577
N3 B1 F1 C19 59(2) . 11_577
C20 B1 F1 C19 180.0 9_777 11_577
C19 B1 F2 C20 180.0 9_777 9_777
F1 B1 F2 C20 0.0 . 9_777
N3 B1 F2 C20 112(4) . 9_777
C19 B1 F2 C20 0.0 11_577 9_777
C19 B1 F2 C20 0.0 9_777 15_775
F1 B1 F2 C20 180.0 . 15_775
N3 B1 F2 C20 -68(4) . 15_775
C19 B1 F2 C20 180.0 11_577 15_775
C20 B1 F2 C20 180.0 9_777 15_775
C19 C19 C20 C20 0.0 7_557 10_557
F2 C19 C20 C20 0.0 9_777 10_557
C15 C19 C20 C20 0.0(18) . 10_557
C20 C19 C20 C20 0.0 16 10_557
C20 C19 C20 C20 0.0 7_557 10_557
F1 C19 C20 C20 0.0 3_755 10_557
F1 C19 C20 C20 0.0 6_577 10_557
F1 C19 C20 C20 0.0 13_575 10_557
C19 C19 C20 F2 0.0 7_557 9_777
C15 C19 C20 F2 70(3) . 9_777
C20 C19 C20 F2 180.0 16 9_777
C20 C19 C20 F2 0.0 10_557 9_777
C20 C19 C20 F2 180.0 7_557 9_777
F1 C19 C20 F2 180.0 3_755 9_777
F1 C19 C20 F2 0.0 6_577 9_777
F1 C19 C20 F2 0.0 13_575 9_777
C19 C19 C20 F1 0.0 7_557 6_577
F2 C19 C20 F1 0.0 9_777 6_577
C15 C19 C20 F1 70(3) . 6_577
C20 C19 C20 F1 180.0 16 6_577
C20 C19 C20 F1 0.0 10_557 6_577
C20 C19 C20 F1 180.0 7_557 6_577
F1 C19 C20 F1 180.0 3_755 6_577
F1 C19 C20 F1 0.0 13_575 6_577
C19 C19 C20 C25 0.0 7_557 10_557
F2 C19 C20 C25 0.0 9_777 10_557
C15 C19 C20 C25 70(3) . 10_557
C20 C19 C20 C25 180.0 16 10_557
C20 C19 C20 C25 0.0 10_557 10_557
C20 C19 C20 C25 180.0 7_557 10_557
F1 C19 C20 C25 180.0 3_755 10_557
F1 C19 C20 C25 0.0 6_577 10_557
F1 C19 C20 C25 0.0 13_575 10_557
C19 C19 C20 C25 0.0 7_557 .
F2 C19 C20 C25 0.0 9_777 .
C15 C19 C20 C25 70(3) . .
C20 C19 C20 C25 180.0 16 .
C20 C19 C20 C25 0.0 10_557 .
C20 C19 C20 C25 180.0 7_557 .
F1 C19 C20 C25 180.0 3_755 .
F1 C19 C20 C25 0.0 6_577 .
F1 C19 C20 C25 0.0 13_575 .
C19 C19 C20 C21 0.0 7_557 16
F2 C19 C20 C21 180.0 9_777 16
C15 C19 C20 C21 -110(3) . 16
C20 C19 C20 C21 0.0 16 16
C20 C19 C20 C21 0(100) 10_557 16
C20 C19 C20 C21 0.0 7_557 16
F1 C19 C20 C21 0.0 3_755 16
F1 C19 C20 C21 180.0 6_577 16
F1 C19 C20 C21 180.0 13_575 16
C19 C19 C20 C21 0.0 7_557 7_557
F2 C19 C20 C21 180.0 9_777 7_557
C15 C19 C20 C21 -110(3) . 7_557
C20 C19 C20 C21 0.0 16 7_557
C20 C19 C20 C21 0(100) 10_557 7_557
C20 C19 C20 C21 0.0 7_557 7_557
F1 C19 C20 C21 0.0 3_755 7_557
F1 C19 C20 C21 180.0 6_577 7_557
F1 C19 C20 C21 180.0 13_575 7_557
C19 C19 C20 C21 0.0 7_557 .
F2 C19 C20 C21 180.0 9_777 .
C15 C19 C20 C21 -110(3) . .
C20 C19 C20 C21 0.0 16 .
C20 C19 C20 C21 0(100) 10_557 .
C20 C19 C20 C21 0.0 7_557 .
F1 C19 C20 C21 0.0 3_755 .
F1 C19 C20 C21 180.0 6_577 .
F1 C19 C20 C21 180.0 13_575 .
C19 C19 C20 C21 0.0 7_557 10_557
F2 C19 C20 C21 180.0 9_777 10_557
C15 C19 C20 C21 -110(3) . 10_557
C20 C19 C20 C21 0.0 16 10_557
C20 C19 C20 C21 0(100) 10_557 10_557
C20 C19 C20 C21 0.0 7_557 10_557
F1 C19 C20 C21 0.0 3_755 10_557
F1 C19 C20 C21 180.0 6_577 10_557
F1 C19 C20 C21 180.0 13_575 10_557
F2 C19 C20 C19 0(100) 9_777 7_557
C15 C19 C20 C19 0(100) . 7_557
C20 C19 C20 C19 0.0 16 7_557
C20 C19 C20 C19 0(100) 10_557 7_557
C20 C19 C20 C19 0.0 7_557 7_557
F1 C19 C20 C19 0.0 3_755 7_557
F1 C19 C20 C19 0(100) 6_577 7_557
F1 C19 C20 C19 0(100) 13_575 7_557
C19 C19 C20 C20 0.0 7_557 16
F2 C19 C20 C20 180.0 9_777 16
C15 C19 C20 C20 -110(3) . 16
C20 C19 C20 C20 0(100) 10_557 16
C20 C19 C20 C20 0.0 7_557 16
F1 C19 C20 C20 0.0 3_755 16
F1 C19 C20 C20 180.0 6_577 16
F1 C19 C20 C20 180.0 13_575 16
C20 C20 C21 C22 0.0 10_557 .
F2 C20 C21 C22 180.0 9_777 .
F1 C20 C21 C22 0.0 6_577 .
C25 C20 C21 C22 0.0 10_557 .
C25 C20 C21 C22 0.0 . .
C21 C20 C21 C22 180.0 16 .
C21 C20 C21 C22 180.0 7_557 .
C21 C20 C21 C22 0(100) 10_557 .
C19 C20 C21 C22 180.0 7_557 .
C19 C20 C21 C22 180.0 . .
C20 C20 C21 C22 180.0 16 .
C20 C21 C22 C23 0.0 . .
C21 C22 C23 C24 0.0 . .
C22 C23 C24 C25 0.0 . .
C20 C20 C25 C24 0.0 10_557 .
F2 C20 C25 C24 180.0 9_777 .
F1 C20 C25 C24 180.0 6_577 .
C25 C20 C25 C24 0(100) 10_557 .
C21 C20 C25 C24 0.0 16 .
C21 C20 C25 C24 0.0 7_557 .
C21 C20 C25 C24 0.0 . .
C21 C20 C25 C24 0.0 10_557 .
C19 C20 C25 C24 180.0 7_557 .
C19 C20 C25 C24 180.0 . .
C20 C20 C25 C24 0.0 16 .
C23 C24 C25 C20 0.0 . .

loop_
_platon_squeeze_void_nr
_platon_squeeze_void_average_x
_platon_squeeze_void_average_y
_platon_squeeze_void_average_z
_platon_squeeze_void_volume
_platon_squeeze_void_count_electrons
_platon_squeeze_void_content
1 -0.024 0.369 0.446 4251 1225 ' '
